data_4305149
loop_
_publ_author_name
'Kazi Sabnam Banu'
'Tanmay Chattopadhyay'
'Arpita Banerjee'
'Santanu Bhattacharya'
'Eringathodi Suresh'
'Munirathinam Nethaji'
'Ennio Zangrando'
'Debasis Das'

_publ_section_title
;
Catechol Oxidase Activity of a Series of New Dinuclear Copper(II) Complexes
with 3,5-DTBC and TCC as Substrates: Syntheses, X-ray Crystal Structures,
Spectroscopic Characterization of the Adducts and Kinetic Studies
;
_journal_name_full 'Inorganic Chemistry'
_journal_page_first 7083
_journal_page_last 7093
_journal_paper_doi 10.1021/ic701332w
_journal_volume 47
_journal_year 2008
_chemical_formula_moiety 'C30 H44 Cu2 N6 O14 2+, 2(N O3 1-), 2(H2 O 1) '
_chemical_formula_sum 'C30 H48 Cu2 N8 O22'
_chemical_formula_weight 999.84
_chemical_name_systematic
;
 ?
;
_space_group_IT_number 60
_symmetry_cell_setting orthorhombic
_symmetry_space_group_name_Hall '-P 2n 2ab'
_symmetry_space_group_name_H-M 'P b c n'
_atom_sites_solution_hydrogens geom
_atom_sites_solution_primary direct
_atom_sites_solution_secondary difmap
_audit_creation_method SHELXL-97
_cell_angle_alpha 90.00
_cell_angle_beta 90.00
_cell_angle_gamma 90.00
_cell_formula_units_Z 4
_cell_length_a 16.365(3)
_cell_length_b 14.434(2)
_cell_length_c 16.890(3)
_cell_measurement_temperature 100(2)
_cell_volume 3989.6(12)
_computing_cell_refinement 'BRUKER SAMRT APEX CCD'
_computing_data_collection 'BRUKER SMART APEX CCD'
_computing_data_reduction 'BRUKER SAINT'
_computing_molecular_graphics 'Ortep3/windows (Farrugia,1997)'
_computing_publication_material 'Wingx 1.70.00 (Farrugia, 1999)'
_computing_structure_refinement 'SHELX97 (Sheldrick, 1998)'
_computing_structure_solution 'SHELX97 (Sheldrick, 1998)'
_diffrn_ambient_temperature 100(2)
_diffrn_detector_area_resol_mean 0.3
_diffrn_measured_fraction_theta_full 1.000
_diffrn_measured_fraction_theta_max 1.000
_diffrn_measurement_device_type 'BRUKER SMART APEX CCD'
_diffrn_measurement_method OMEGA
_diffrn_radiation_monochromator graphite
_diffrn_radiation_source 'fine-focus sealed tube'
_diffrn_radiation_type MoK\a
_diffrn_radiation_wavelength 0.71073
_diffrn_reflns_av_R_equivalents 0.1139
_diffrn_reflns_av_sigmaI/netI 0.0740
_diffrn_reflns_limit_h_max 20
_diffrn_reflns_limit_h_min -18
_diffrn_reflns_limit_k_max 18
_diffrn_reflns_limit_k_min -19
_diffrn_reflns_limit_l_max 21
_diffrn_reflns_limit_l_min -16
_diffrn_reflns_number 25582
_diffrn_reflns_theta_full 26.37
_diffrn_reflns_theta_max 26.37
_diffrn_reflns_theta_min 2.23
_exptl_absorpt_coefficient_mu 1.164
_exptl_absorpt_correction_T_max 0.7549
_exptl_absorpt_correction_T_min 0.6834
_exptl_absorpt_correction_type empirical
_exptl_absorpt_process_details SADABS
_exptl_crystal_colour blue
_exptl_crystal_density_diffrn 1.665
_exptl_crystal_density_method 'not measured'
_exptl_crystal_description rectangular
_exptl_crystal_F_000 2072
_exptl_crystal_size_max 0.35
_exptl_crystal_size_mid 0.33
_exptl_crystal_size_min 0.26
_refine_diff_density_max 1.720
_refine_diff_density_min -0.594
_refine_diff_density_rms 0.123
_refine_ls_extinction_method none
_refine_ls_goodness_of_fit_ref 1.098
_refine_ls_hydrogen_treatment mixed
_refine_ls_matrix_type full
_refine_ls_number_parameters 306
_refine_ls_number_reflns 4081
_refine_ls_number_restraints 6
_refine_ls_restrained_S_all 1.097
_refine_ls_R_factor_all 0.1037
_refine_ls_R_factor_gt 0.0781
_refine_ls_shift/su_max 0.001
_refine_ls_shift/su_mean 0.000
_refine_ls_structure_factor_coef Fsqd
_refine_ls_weighting_details 'calc w=1/[\s^2^(Fo^2^)+(0.0397P)^2^+30.4290P] where P=(Fo^2^+2Fc^2^)/3'
_refine_ls_weighting_scheme calc
_refine_ls_wR_factor_gt 0.1649
_refine_ls_wR_factor_ref 0.1773
_reflns_number_gt 3089
_reflns_number_total 4081
_reflns_threshold_expression >2sigma(I)
_cod_data_source_file ic701332w-file001_2.cif
_cod_data_source_block 2
_cod_depositor_comments
;
The following automatic conversions were performed:
'_symmetry_cell_setting' value 'Orthorhombic' changed to 'orthorhombic'
according to '/home/saulius/struct/CIF-dictionaries/cif_core.dic'
dictionary named 'cif_core.dic' version 2.4.1 from 2010-06-29.

Automatic conversion script
Id: cif_fix_enum 1527 2010-12-29 10:47:43Z saulius 
;
_cod_database_code 4305149

loop_
_symmetry_equiv_pos_as_xyz
'x, y, z'
'-x+1/2, -y+1/2, z+1/2'
'x+1/2, -y+1/2, -z'
'-x, y, -z+1/2'
'-x, -y, -z'
'x-1/2, y-1/2, -z-1/2'
'-x-1/2, y-1/2, z'
'x, -y, z-1/2'

loop_
_atom_site_label
_atom_site_type_symbol
_atom_site_fract_x
_atom_site_fract_y
_atom_site_fract_z
_atom_site_U_iso_or_equiv
_atom_site_adp_type
_atom_site_occupancy
_atom_site_symmetry_multiplicity
_atom_site_calc_flag
_atom_site_refinement_flags
_atom_site_disorder_assembly
_atom_site_disorder_group
Cu Cu 0.47354(4) 0.08687(5) 0.54279(4) 0.0169(2) Uani 1 1 d . . .
O1W O 0.3573(3) 0.0905(3) 0.4713(3) 0.0293(10) Uani 1 1 d D . .
H1W H 0.3047(16) 0.104(4) 0.478(4) 0.044 Uiso 1 1 d D . .
H2W H 0.358(4) 0.040(3) 0.441(4) 0.044 Uiso 1 1 d D . .
N1 N 0.4294(3) 0.1077(3) 0.6481(3) 0.0159(10) Uani 1 1 d . . .
N2 N 0.3579(3) 0.3588(4) 0.6521(4) 0.0359(15) Uani 1 1 d . . .
H2 H 0.4089 0.3814 0.6376 0.043 Uiso 1 1 calc R . .
O1 O 0.4691(2) -0.0474(3) 0.5530(2) 0.0169(8) Uani 1 1 d . . .
O2 O 0.5015(2) -0.2163(3) 0.4782(2) 0.0203(9) Uani 1 1 d . . .
O3 O 0.2727(3) 0.5208(3) 0.7071(3) 0.0344(12) Uani 1 1 d . . .
C1 C 0.4440(3) -0.0982(4) 0.6130(3) 0.0137(11) Uani 1 1 d . . .
C2 C 0.4438(3) -0.1965(4) 0.6076(3) 0.0160(12) Uani 1 1 d . . .
C3 C 0.4155(3) -0.2483(4) 0.6724(3) 0.0172(12) Uani 1 1 d . . .
H3 H 0.4152 -0.3139 0.6680 0.021 Uiso 1 1 calc R . .
C4 C 0.3881(3) -0.2088(4) 0.7424(3) 0.0163(12) Uani 1 1 d . . .
C5 C 0.3592(4) -0.2676(4) 0.8107(4) 0.0257(14) Uani 1 1 d . . .
H5A H 0.3075 -0.2976 0.7965 0.038 Uiso 1 1 calc R . .
H5B H 0.3510 -0.2284 0.8574 0.038 Uiso 1 1 calc R . .
H5C H 0.4003 -0.3150 0.8225 0.038 Uiso 1 1 calc R . .
C6 C 0.3896(3) -0.1128(4) 0.7461(3) 0.0152(11) Uani 1 1 d . . .
H6 H 0.3722 -0.0838 0.7936 0.018 Uiso 1 1 calc R . .
C7 C 0.4154(3) -0.0559(4) 0.6830(3) 0.0138(11) Uani 1 1 d . . .
C8 C 0.4121(3) 0.0437(4) 0.6967(3) 0.0161(12) Uani 1 1 d . . .
H8 H 0.3950 0.0629 0.7479 0.019 Uiso 1 1 calc R . .
C9 C 0.4704(4) -0.2469(4) 0.5397(4) 0.0234(13) Uani 1 1 d . . .
H9 H 0.4633 -0.3122 0.5419 0.028 Uiso 1 1 calc R . .
C10 C 0.4274(4) 0.2046(5) 0.6777(4) 0.0343(16) Uani 1 1 d . . .
H10A H 0.4796 0.2362 0.6654 0.041 Uiso 1 1 calc R . .
H10B H 0.4195 0.2052 0.7358 0.041 Uiso 1 1 calc R . .
C11 C 0.3565(4) 0.2541(5) 0.6368(5) 0.0356(17) Uani 1 1 d . . .
H11A H 0.3042 0.2282 0.6564 0.043 Uiso 1 1 calc R . .
H11B H 0.3594 0.2426 0.5791 0.043 Uiso 1 1 calc R . .
C12 C 0.2933(4) 0.4080(6) 0.6028(4) 0.041(2) Uani 1 1 d . . .
H12A H 0.3071 0.4022 0.5460 0.050 Uiso 1 1 calc R . .
H12B H 0.2396 0.3783 0.6115 0.050 Uiso 1 1 calc R . .
C13 C 0.2883(4) 0.5078(6) 0.6246(5) 0.048(2) Uani 1 1 d . . .
H13A H 0.3403 0.5387 0.6105 0.057 Uiso 1 1 calc R . .
H13B H 0.2441 0.5375 0.5936 0.057 Uiso 1 1 calc R . .
C14 C 0.3365(4) 0.4796(4) 0.7510(4) 0.0270(14) Uani 1 1 d . . .
H14A H 0.3263 0.4896 0.8081 0.032 Uiso 1 1 calc R . .
H14B H 0.3887 0.5106 0.7374 0.032 Uiso 1 1 calc R . .
C15 C 0.3445(4) 0.3795(5) 0.7359(4) 0.0322(16) Uani 1 1 d . . .
H15A H 0.3909 0.3549 0.7671 0.039 Uiso 1 1 calc R . .
H15B H 0.2943 0.3477 0.7540 0.039 Uiso 1 1 calc R . .
N3 N 0.3425(3) 0.1389(4) 0.8976(3) 0.0258(12) Uani 1 1 d . . .
O4 O 0.3860(3) 0.0689(3) 0.8841(3) 0.0265(10) Uani 1 1 d . . .
O5 O 0.3499(3) 0.2096(3) 0.8567(3) 0.0380(12) Uani 1 1 d . . .
O6 O 0.2944(4) 0.1398(5) 0.9522(4) 0.084(3) Uani 1 1 d . . .
N4 N 0.4675(5) 0.4841(5) 0.9039(4) 0.0247(17) Uani 0.789(10) 1 d P . .
O7 O 0.4836(3) 0.4014(4) 0.8863(4) 0.0295(16) Uani 0.789(10) 1 d P . .
O8 O 0.5058(3) 0.5437(4) 0.8771(3) 0.0419(13) Uani 1 1 d . . .
O9 O 0.4093(4) 0.4994(6) 0.9504(4) 0.0402(19) Uani 0.789(10) 1 d P . .
O91 O 0.4153(13) 0.5830(16) 0.9663(13) 0.034(6) Uiso 0.211(10) 1 d P . .
O71 O 0.3980(15) 0.4447(19) 0.9199(16) 0.039(7) Uiso 0.211(10) 1 d P . .
N41 N 0.439(2) 0.520(2) 0.9214(18) 0.019(6) Uiso 0.211(10) 1 d P . .
O2W O 0.2981(4) 0.3447(4) 0.9813(4) 0.0626(19) Uani 1 1 d D . .
H2A H 0.307(6) 0.293(4) 0.952(4) 0.094 Uiso 1 1 d D . .
H2B H 0.286(7) 0.385(5) 0.943(4) 0.094 Uiso 1 1 d D . .

loop_
_atom_site_aniso_label
_atom_site_aniso_U_11
_atom_site_aniso_U_22
_atom_site_aniso_U_33
_atom_site_aniso_U_23
_atom_site_aniso_U_13
_atom_site_aniso_U_12
Cu 0.0236(4) 0.0127(3) 0.0143(3) -0.0023(3) 0.0062(3) 0.0016(3)
O1W 0.029(2) 0.026(2) 0.033(3) -0.010(2) -0.004(2) 0.008(2)
N1 0.024(3) 0.012(2) 0.012(2) -0.0027(18) 0.0063(19) 0.0013(19)
N2 0.023(3) 0.041(4) 0.044(4) -0.015(3) -0.005(3) 0.008(3)
O1 0.022(2) 0.0127(18) 0.016(2) -0.0003(16) 0.0021(17) 0.0031(16)
O2 0.022(2) 0.019(2) 0.020(2) -0.0021(17) 0.0036(17) 0.0011(17)
O3 0.021(2) 0.023(2) 0.060(3) -0.009(2) -0.005(2) 0.0100(19)
C1 0.011(2) 0.015(3) 0.015(3) 0.000(2) -0.001(2) -0.002(2)
C2 0.012(3) 0.015(3) 0.022(3) 0.002(2) -0.002(2) 0.000(2)
C3 0.017(3) 0.013(3) 0.022(3) 0.000(2) 0.001(2) -0.002(2)
C4 0.011(3) 0.019(3) 0.020(3) 0.002(2) -0.001(2) 0.000(2)
C5 0.033(4) 0.022(3) 0.022(3) 0.003(3) 0.008(3) -0.003(3)
C6 0.009(2) 0.023(3) 0.013(3) -0.001(2) 0.002(2) -0.001(2)
C7 0.010(3) 0.017(3) 0.015(3) 0.001(2) -0.005(2) -0.003(2)
C8 0.012(3) 0.019(3) 0.018(3) -0.003(2) 0.002(2) 0.005(2)
C9 0.023(3) 0.017(3) 0.030(3) -0.003(3) 0.004(3) -0.001(2)
C10 0.026(4) 0.041(4) 0.036(4) -0.001(3) 0.005(3) 0.004(3)
C11 0.028(4) 0.038(4) 0.041(4) -0.007(3) -0.003(3) 0.003(3)
C12 0.022(3) 0.083(6) 0.018(3) -0.007(4) -0.003(3) 0.004(4)
C13 0.020(3) 0.069(6) 0.053(5) 0.040(5) -0.011(3) -0.005(4)
C14 0.026(3) 0.032(4) 0.024(3) -0.011(3) -0.001(3) -0.002(3)
C15 0.032(4) 0.025(3) 0.040(4) 0.003(3) -0.010(3) -0.001(3)
N3 0.028(3) 0.029(3) 0.021(3) 0.000(2) 0.004(2) 0.004(2)
O4 0.032(2) 0.024(2) 0.023(2) 0.0000(18) -0.0002(19) 0.0071(19)
O5 0.031(3) 0.032(3) 0.051(3) 0.009(2) 0.003(2) 0.004(2)
O6 0.083(5) 0.094(5) 0.076(5) 0.042(4) 0.064(4) 0.049(4)
N4 0.028(4) 0.019(4) 0.027(4) -0.001(3) -0.006(3) 0.003(4)
O7 0.019(3) 0.020(3) 0.049(4) -0.006(3) 0.000(3) 0.006(2)
O8 0.032(3) 0.036(3) 0.058(3) 0.005(3) 0.008(2) 0.000(2)
O9 0.028(4) 0.054(5) 0.039(4) -0.009(4) 0.011(3) 0.007(3)
O2W 0.047(3) 0.050(4) 0.091(5) -0.031(3) -0.025(3) 0.025(3)

loop_
_atom_type_symbol
_atom_type_description
_atom_type_scat_dispersion_real
_atom_type_scat_dispersion_imag
_atom_type_scat_source
C C 0.0033 0.0016 'International Tables Vol C Tables 4.2.6.8 and 6.1.1.4'
H H 0.0000 0.0000 'International Tables Vol C Tables 4.2.6.8 and 6.1.1.4'
Cu Cu 0.3201 1.2651 'International Tables Vol C Tables 4.2.6.8 and 6.1.1.4'
N N 0.0061 0.0033 'International Tables Vol C Tables 4.2.6.8 and 6.1.1.4'
O O 0.0106 0.0060 'International Tables Vol C Tables 4.2.6.8 and 6.1.1.4'

loop_
_geom_angle_atom_site_label_1
_geom_angle_atom_site_label_2
_geom_angle_atom_site_label_3
_geom_angle
_geom_angle_site_symmetry_1
_geom_angle_site_symmetry_3
_geom_angle_publ_flag
N1 Cu O2 95.53(18) . 5_656 ?
N1 Cu O1 93.39(17) . . ?
O2 Cu O1 168.52(17) 5_656 . ?
N1 Cu O1 168.82(18) . 5_656 ?
O2 Cu O1 91.62(16) 5_656 5_656 ?
O1 Cu O1 78.53(17) . 5_656 ?
N1 Cu O1W 99.95(19) . . ?
O2 Cu O1W 93.30(17) 5_656 . ?
O1 Cu O1W 92.27(16) . . ?
O1 Cu O1W 88.19(16) 5_656 . ?
N1 Cu O4 84.86(17) . 4_656 ?
O2 Cu O4 89.78(15) 5_656 4_656 ?
O1 Cu O4 83.82(15) . 4_656 ?
O1 Cu O4 86.58(15) 5_656 4_656 ?
O1W Cu O4 174.00(15) . 4_656 ?
N1 Cu Cu 132.29(14) . 5_656 ?
O2 Cu Cu 130.52(12) 5_656 5_656 ?
O1 Cu Cu 39.36(11) . 5_656 ?
O1 Cu Cu 39.16(11) 5_656 5_656 ?
O1W Cu Cu 90.29(11) . 5_656 ?
O4 Cu Cu 83.80(10) 4_656 5_656 ?
C8 N1 C10 117.6(5) . . ?
C8 N1 Cu 124.2(4) . . ?
C10 N1 Cu 117.5(4) . . ?
C15 N2 C12 109.3(5) . . ?
C15 N2 C11 111.2(6) . . ?
C12 N2 C11 111.0(5) . . ?
C1 O1 Cu 129.4(3) . . ?
C1 O1 Cu 128.6(3) . 5_656 ?
Cu O1 Cu 101.47(17) . 5_656 ?
C9 O2 Cu 125.6(4) . 5_656 ?
C14 O3 C13 108.9(5) . . ?
O1 C1 C7 120.4(5) . . ?
O1 C1 C2 120.5(5) . . ?
C7 C1 C2 119.0(5) . . ?
C3 C2 C1 118.9(5) . . ?
C3 C2 C9 117.1(5) . . ?
C1 C2 C9 124.0(5) . . ?
C4 C3 C2 123.5(5) . . ?
C6 C4 C3 116.3(5) . . ?
C6 C4 C5 122.3(5) . . ?
C3 C4 C5 121.4(5) . . ?
C4 C6 C7 123.6(5) . . ?
C1 C7 C6 118.7(5) . . ?
C1 C7 C8 125.0(5) . . ?
C6 C7 C8 116.3(5) . . ?
N1 C8 C7 127.4(5) . . ?
O2 C9 C2 128.2(5) . . ?
N1 C10 C11 107.7(6) . . ?
C10 C11 N2 111.9(6) . . ?
C13 C12 N2 110.8(6) . . ?
O3 C13 C12 112.2(6) . . ?
O3 C14 C15 112.8(5) . . ?
N2 C15 C14 112.4(6) . . ?
O6 N3 O5 118.7(6) . . ?
O6 N3 O4 120.9(6) . . ?
O5 N3 O4 120.4(5) . . ?
N41 N4 O8 88(3) . . ?
N41 N4 O9 34(2) . . ?
O8 N4 O9 121.8(9) . . ?
N41 N4 O7 151(3) . . ?
O8 N4 O7 119.9(8) . . ?
O9 N4 O7 118.4(7) . . ?
N41 N4 O71 72(3) . . ?
O8 N4 O71 151.8(14) . . ?
O9 N4 O71 44.1(13) . . ?
O7 N4 O71 79.5(14) . . ?
N4 O7 O71 51.3(10) . . ?
N4 O8 N41 33.8(12) . . ?
N41 O9 O71 96(3) . . ?
N41 O9 O91 72(3) . . ?
O71 O9 O91 159(2) . . ?
N41 O9 N4 34(3) . . ?
O71 O9 N4 70.5(16) . . ?
O91 O9 N4 104.3(13) . . ?
O9 O91 N41 35.6(15) . . ?
O9 O71 N41 35.9(19) . . ?
O9 O71 N4 65.4(17) . . ?
N41 O71 N4 34.0(15) . . ?
O9 O71 O7 110(2) . . ?
N41 O71 O7 83(2) . . ?
N4 O71 O7 49.2(10) . . ?
N4 N41 O9 112(4) . . ?
N4 N41 O91 159(4) . . ?
O9 N41 O91 72(3) . . ?
N4 N41 O71 74(3) . . ?
O9 N41 O71 48(2) . . ?
O91 N41 O71 118(3) . . ?
N4 N41 O8 58(2) . . ?
O9 N41 O8 167(4) . . ?
O91 N41 O8 114(3) . . ?
O71 N41 O8 128(3) . . ?

loop_
_geom_bond_atom_site_label_1
_geom_bond_atom_site_label_2
_geom_bond_distance
_geom_bond_site_symmetry_2
_geom_bond_publ_flag
Cu N1 1.944(4) . ?
Cu O2 1.945(4) 5_656 ?
Cu O1 1.947(4) . ?
Cu O1 1.955(4) 5_656 ?
Cu O1W 2.254(4) . ?
Cu O4 2.622(4) 4_656 ?
Cu Cu 3.0213(13) 5_656 ?
N1 C8 1.267(7) . ?
N1 C10 1.485(8) . ?
N2 C15 1.464(9) . ?
N2 C12 1.521(9) . ?
N2 C11 1.533(9) . ?
O1 C1 1.317(6) . ?
O1 Cu 1.955(4) 5_656 ?
O2 C9 1.238(7) . ?
O2 Cu 1.945(4) 5_656 ?
O3 C14 1.412(8) . ?
O3 C13 1.429(10) . ?
C1 C7 1.410(8) . ?
C1 C2 1.422(8) . ?
C2 C3 1.402(8) . ?
C2 C9 1.427(8) . ?
C3 C4 1.388(8) . ?
C4 C6 1.386(8) . ?
C4 C5 1.508(8) . ?
C6 C7 1.410(8) . ?
C7 C8 1.458(8) . ?
C10 C11 1.528(9) . ?
C12 C13 1.489(12) . ?
C14 C15 1.474(9) . ?
N3 O6 1.214(7) . ?
N3 O5 1.237(7) . ?
N3 O4 1.257(6) . ?
N4 N41 0.76(3) . ?
N4 O8 1.158(8) . ?
N4 O9 1.253(11) . ?
N4 O7 1.259(9) . ?
N4 O71 1.30(3) . ?
O7 O71 1.64(3) . ?
O8 N41 1.36(3) . ?
O9 N41 0.76(3) . ?
O9 O71 0.96(3) . ?
O9 O91 1.24(2) . ?
O91 N41 1.24(4) . ?
O71 N41 1.29(4) . ?

loop_
_geom_torsion_atom_site_label_1
_geom_torsion_atom_site_label_2
_geom_torsion_atom_site_label_3
_geom_torsion_atom_site_label_4
_geom_torsion
_geom_torsion_site_symmetry_1
_geom_torsion_site_symmetry_2
_geom_torsion_site_symmetry_3
_geom_torsion_site_symmetry_4
_geom_torsion_publ_flag
O2 Cu N1 C8 -170.1(5) 5_656 . . . ?
O1 Cu N1 C8 2.6(5) . . . . ?
O1 Cu N1 C8 -40.6(12) 5_656 . . . ?
O1W Cu N1 C8 95.5(5) . . . . ?
O4 Cu N1 C8 -80.9(5) 4_656 . . . ?
Cu Cu N1 C8 -4.1(6) 5_656 . . . ?
O2 Cu N1 C10 0.4(4) 5_656 . . . ?
O1 Cu N1 C10 173.1(4) . . . . ?
O1 Cu N1 C10 129.8(9) 5_656 . . . ?
O1W Cu N1 C10 -94.0(4) . . . . ?
O4 Cu N1 C10 89.6(4) 4_656 . . . ?
Cu Cu N1 C10 166.4(3) 5_656 . . . ?
N1 Cu O1 C1 0.0(5) . . . . ?
O2 Cu O1 C1 140.9(8) 5_656 . . . ?
O1 Cu O1 C1 172.2(5) 5_656 . . . ?
O1W Cu O1 C1 -100.1(4) . . . . ?
O4 Cu O1 C1 84.4(4) 4_656 . . . ?
Cu Cu O1 C1 172.2(5) 5_656 . . . ?
N1 Cu O1 Cu -172.21(19) . . . 5_656 ?
O2 Cu O1 Cu -31.3(9) 5_656 . . 5_656 ?
O1 Cu O1 Cu 0.0 5_656 . . 5_656 ?
O1W Cu O1 Cu 87.69(18) . . . 5_656 ?
O4 Cu O1 Cu -87.75(17) 4_656 . . 5_656 ?
Cu O1 C1 C7 -0.5(7) . . . . ?
Cu O1 C1 C7 169.6(4) 5_656 . . . ?
Cu O1 C1 C2 178.3(4) . . . . ?
Cu O1 C1 C2 -11.5(7) 5_656 . . . ?
O1 C1 C2 C3 -179.2(5) . . . . ?
C7 C1 C2 C3 -0.3(8) . . . . ?
O1 C1 C2 C9 0.5(8) . . . . ?
C7 C1 C2 C9 179.4(5) . . . . ?
C1 C2 C3 C4 -0.6(8) . . . . ?
C9 C2 C3 C4 179.7(5) . . . . ?
C2 C3 C4 C6 0.2(8) . . . . ?
C2 C3 C4 C5 -179.3(5) . . . . ?
C3 C4 C6 C7 1.2(8) . . . . ?
C5 C4 C6 C7 -179.3(5) . . . . ?
O1 C1 C7 C6 -179.6(5) . . . . ?
C2 C1 C7 C6 1.6(8) . . . . ?
O1 C1 C7 C8 -1.1(8) . . . . ?
C2 C1 C7 C8 -179.9(5) . . . . ?
C4 C6 C7 C1 -2.1(8) . . . . ?
C4 C6 C7 C8 179.3(5) . . . . ?
C10 N1 C8 C7 -175.4(5) . . . . ?
Cu N1 C8 C7 -4.9(8) . . . . ?
C1 C7 C8 N1 4.2(9) . . . . ?
C6 C7 C8 N1 -177.3(5) . . . . ?
Cu O2 C9 C2 1.8(9) 5_656 . . . ?
C3 C2 C9 O2 -175.7(6) . . . . ?
C1 C2 C9 O2 4.6(10) . . . . ?
C8 N1 C10 C11 -112.5(6) . . . . ?
Cu N1 C10 C11 76.4(6) . . . . ?
N1 C10 C11 N2 -170.1(5) . . . . ?
C15 N2 C11 C10 -65.2(7) . . . . ?
C12 N2 C11 C10 172.9(6) . . . . ?
C15 N2 C12 C13 50.4(8) . . . . ?
C11 N2 C12 C13 173.4(6) . . . . ?
C14 O3 C13 C12 59.8(7) . . . . ?
N2 C12 C13 O3 -56.1(8) . . . . ?
C13 O3 C14 C15 -59.8(7) . . . . ?
C12 N2 C15 C14 -50.8(8) . . . . ?
C11 N2 C15 C14 -173.7(5) . . . . ?
O3 C14 C15 N2 57.4(8) . . . . ?
N41 N4 O7 O71 8(5) . . . . ?
O8 N4 O7 O71 -158.0(15) . . . . ?
O9 N4 O7 O71 21.7(13) . . . . ?
O9 N4 O8 N41 -6(2) . . . . ?
O7 N4 O8 N41 173(3) . . . . ?
O71 N4 O8 N41 44(4) . . . . ?
O8 N4 O9 N41 11(4) . . . . ?
O7 N4 O9 N41 -168(4) . . . . ?
O71 N4 O9 N41 -137(5) . . . . ?
N41 N4 O9 O71 137(4) . . . . ?
O8 N4 O9 O71 148.2(18) . . . . ?
O7 N4 O9 O71 -31.4(18) . . . . ?
N41 N4 O9 O91 -22(4) . . . . ?
O8 N4 O9 O91 -10.1(14) . . . . ?
O7 N4 O9 O91 170.2(12) . . . . ?
O71 N4 O9 O91 -158(2) . . . . ?
O71 O9 O91 N41 -60(6) . . . . ?
N4 O9 O91 N41 13(2) . . . . ?
O91 O9 O71 N41 56(6) . . . . ?
N4 O9 O71 N41 -23(3) . . . . ?
N41 O9 O71 N4 23(3) . . . . ?
O91 O9 O71 N4 79(6) . . . . ?
N41 O9 O71 O7 45(3) . . . . ?
O91 O9 O71 O7 101(5) . . . . ?
N4 O9 O71 O7 22.0(12) . . . . ?
N41 N4 O71 O9 -24(3) . . . . ?
O8 N4 O71 O9 -71(4) . . . . ?
O7 N4 O71 O9 152.2(15) . . . . ?
O8 N4 O71 N41 -47(4) . . . . ?
O9 N4 O71 N41 24(3) . . . . ?
O7 N4 O71 N41 176(3) . . . . ?
N41 N4 O71 O7 -176(3) . . . . ?
O8 N4 O71 O7 137(3) . . . . ?
O9 N4 O71 O7 -152.2(15) . . . . ?
N4 O7 O71 O9 -26.8(15) . . . . ?
N4 O7 O71 N41 -2.2(15) . . . . ?
O8 N4 N41 O9 -170(3) . . . . ?
O7 N4 N41 O9 22(8) . . . . ?
O71 N4 N41 O9 30(3) . . . . ?
O8 N4 N41 O91 -74(11) . . . . ?
O9 N4 N41 O91 96(12) . . . . ?
O7 N4 N41 O91 118(10) . . . . ?
O71 N4 N41 O91 126(12) . . . . ?
O8 N4 N41 O71 159.6(15) . . . . ?
O9 N4 N41 O71 -30(3) . . . . ?
O7 N4 N41 O71 -8(5) . . . . ?
O9 N4 N41 O8 170(3) . . . . ?
O7 N4 N41 O8 -168(5) . . . . ?
O71 N4 N41 O8 -159.6(15) . . . . ?
O71 O9 N41 N4 -40(4) . . . . ?
O91 O9 N41 N4 158(4) . . . . ?
O71 O9 N41 O91 161(2) . . . . ?
N4 O9 N41 O91 -158(4) . . . . ?
O91 O9 N41 O71 -161(2) . . . . ?
N4 O9 N41 O71 40(4) . . . . ?
O71 O9 N41 O8 -79(17) . . . . ?
O91 O9 N41 O8 120(17) . . . . ?
N4 O9 N41 O8 -38(15) . . . . ?
O9 O91 N41 N4 -104(12) . . . . ?
O9 O91 N41 O71 15.4(18) . . . . ?
O9 O91 N41 O8 -167(4) . . . . ?
O9 O71 N41 N4 141(4) . . . . ?
O7 O71 N41 N4 3(2) . . . . ?
N4 O71 N41 O9 -141(4) . . . . ?
O7 O71 N41 O9 -138(3) . . . . ?
O9 O71 N41 O91 -20(2) . . . . ?
N4 O71 N41 O91 -161(4) . . . . ?
O7 O71 N41 O91 -158(3) . . . . ?
O9 O71 N41 O8 163(5) . . . . ?
N4 O71 N41 O8 22.1(18) . . . . ?
O7 O71 N41 O8 25(3) . . . . ?
N4 O8 N41 O9 43(16) . . . . ?
N4 O8 N41 O91 158(4) . . . . ?
N4 O8 N41 O71 -25(2) . . . . ?
